data_7033431
loop_
_publ_author_name
'Mede, Ralf'
'Lorett-Vel\'asquez, Vaneza Paola'
'Klein, Moritz'
'G\"orls, Helmar'
'Schmitt, Michael'
'Gessner, Guido'
'Heinemann, Stefan H.'
'Popp, J\"urgen'
'Westerhausen, Matthias'

_publ_section_title
;
 Carbon monoxide release properties and molecular structures of
 phenylthiolatomanganese(i) carbonyl complexes of the type
 [(OC)4Mn(\m-S-aryl)]2.
;
_journal_issue 7
_journal_name_full 'Dalton transactions (Cambridge, England : 2003)'
_journal_page_first 3020
_journal_page_last 3033
_journal_paper_doi 10.1039/c4dt03567d
_journal_volume 44
_journal_year 2015
_chemical_formula_moiety 'C20 H8 Cl2 Mn2 O8 S2'
_chemical_formula_sum 'C20 H8 Cl2 Mn2 O8 S2'
_chemical_formula_weight 621.16
_space_group_IT_number 2
_symmetry_cell_setting triclinic
_symmetry_space_group_name_Hall '-P 1'
_symmetry_space_group_name_H-M 'P -1'
_atom_sites_solution_hydrogens geom
_atom_sites_solution_primary direct
_atom_sites_solution_secondary difmap
_audit_creation_method SHELXL-97
_audit_update_record
;
2014-09-29 deposited with the CCDC.
2014-12-17 downloaded from the CCDC.
;
_cell_angle_alpha 66.959(2)
_cell_angle_beta 66.175(2)
_cell_angle_gamma 65.853(1)
_cell_formula_units_Z 1
_cell_length_a 8.2467(3)
_cell_length_b 8.8721(3)
_cell_length_c 9.5582(3)
_cell_measurement_temperature 133(2)
_cell_volume 561.93(3)
_computing_cell_refinement DENZO
_computing_data_collection COLLECT
_computing_data_reduction DENZO
_computing_molecular_graphics SHELXTL/PC
_computing_publication_material SHELXL-97
_computing_structure_refinement 'SHELXL-97 (Sheldrick, 2008)'
_computing_structure_solution 'SHELXS-97 (Sheldrick, 2008)'
_diffrn_ambient_temperature 133(2)
_diffrn_measured_fraction_theta_full 0.986
_diffrn_measured_fraction_theta_max 0.986
_diffrn_measurement_device_type KappaCCD
_diffrn_measurement_method 'phi- + omega-scan'
_diffrn_radiation_monochromator graphite
_diffrn_radiation_source 'fine-focus sealed tube'
_diffrn_radiation_type MoK\a
_diffrn_radiation_wavelength 0.71073
_diffrn_reflns_av_R_equivalents 0.0150
_diffrn_reflns_av_sigmaI/netI 0.0275
_diffrn_reflns_limit_h_max 10
_diffrn_reflns_limit_h_min -10
_diffrn_reflns_limit_k_max 11
_diffrn_reflns_limit_k_min -11
_diffrn_reflns_limit_l_max 12
_diffrn_reflns_limit_l_min -12
_diffrn_reflns_number 3755
_diffrn_reflns_theta_full 27.52
_diffrn_reflns_theta_max 27.52
_diffrn_reflns_theta_min 3.04
_exptl_absorpt_coefficient_mu 1.594
_exptl_absorpt_correction_T_max 0.7456
_exptl_absorpt_correction_T_min 0.6699
_exptl_absorpt_correction_type multi-scan
_exptl_absorpt_process_details 'SADABS, Bruker-AXS, 2002'
_exptl_crystal_colour yellow
_exptl_crystal_density_diffrn 1.836
_exptl_crystal_density_method 'not measured'
_exptl_crystal_description prism
_exptl_crystal_F_000 308
_exptl_crystal_size_max 0.036
_exptl_crystal_size_mid 0.035
_exptl_crystal_size_min 0.035
_refine_diff_density_max 0.317
_refine_diff_density_min -0.291
_refine_diff_density_rms 0.062
_refine_ls_extinction_method none
_refine_ls_goodness_of_fit_ref 1.086
_refine_ls_hydrogen_treatment refall
_refine_ls_matrix_type full
_refine_ls_number_parameters 170
_refine_ls_number_reflns 2554
_refine_ls_number_restraints 0
_refine_ls_restrained_S_all 1.086
_refine_ls_R_factor_all 0.0260
_refine_ls_R_factor_gt 0.0246
_refine_ls_shift/su_max 0.001
_refine_ls_shift/su_mean 0.000
_refine_ls_structure_factor_coef Fsqd
_refine_ls_weighting_details 'calc w=1/[\s^2^(Fo^2^)+(0.0105P)^2^+0.5440P] where P=(Fo^2^+2Fc^2^)/3'
_refine_ls_weighting_scheme calc
_refine_ls_wR_factor_gt 0.0579
_refine_ls_wR_factor_ref 0.0594
_reflns_number_gt 2451
_reflns_number_total 2554
_reflns_threshold_expression >2sigma(I)
_cod_data_source_file c4dt03567d2.cif
_cod_data_source_block FO4602
_cod_depositor_comments 'Adding full bibliography for 7033427--7033440.cif.'
_cod_database_code 7033431
_publcif_datablock.id {68060863-b548-4890-ac00-efdfb2186993}

loop_
_symmetry_equiv_pos_as_xyz
'x, y, z'
'-x, -y, -z'

loop_
_atom_site_label
_atom_site_type_symbol
_atom_site_fract_x
_atom_site_fract_y
_atom_site_fract_z
_atom_site_U_iso_or_equiv
_atom_site_adp_type
_atom_site_occupancy
_atom_site_symmetry_multiplicity
_atom_site_calc_flag
Mn1 Mn 0.62660(3) -0.22622(3) 1.03572(3) 0.01311(8) Uani 1 1 d
S1 S 0.60403(5) 0.02551(5) 0.81667(5) 0.01412(9) Uani 1 1 d
Cl1 Cl 1.33336(6) 0.24922(6) 0.43614(6) 0.02775(12) Uani 1 1 d
O1 O 0.33606(19) -0.28708(18) 0.96906(17) 0.0293(3) Uani 1 1 d
O2 O 0.65049(19) -0.53988(17) 1.30500(16) 0.0291(3) Uani 1 1 d
O3 O 0.92001(18) -0.46088(16) 0.84671(16) 0.0238(3) Uani 1 1 d
O4 O 0.90400(19) -0.14393(17) 1.10136(17) 0.0267(3) Uani 1 1 d
C1 C 0.8155(2) 0.0820(2) 0.71326(19) 0.0153(3) Uani 1 1 d
C2 C 0.8042(2) 0.2502(2) 0.6206(2) 0.0203(4) Uani 1 1 d
H2 H 0.691(3) 0.331(3) 0.614(3) 0.030(6) Uiso 1 1 d
C3 C 0.9631(3) 0.3006(2) 0.5322(2) 0.0220(4) Uani 1 1 d
H3 H 0.953(3) 0.416(3) 0.469(3) 0.037(6) Uiso 1 1 d
C4 C 1.1346(2) 0.1813(2) 0.5368(2) 0.0187(3) Uani 1 1 d
C5 C 1.1505(2) 0.0118(2) 0.6210(2) 0.0196(3) Uani 1 1 d
H5 H 1.268(3) -0.065(3) 0.618(3) 0.028(6) Uiso 1 1 d
C6 C 0.9901(2) -0.0372(2) 0.7089(2) 0.0184(3) Uani 1 1 d
H6 H 1.003(3) -0.156(3) 0.767(3) 0.030(6) Uiso 1 1 d
C7 C 0.4432(2) -0.2620(2) 0.9953(2) 0.0183(3) Uani 1 1 d
C8 C 0.6352(2) -0.4154(2) 1.2051(2) 0.0194(3) Uani 1 1 d
C9 C 0.8068(2) -0.3652(2) 0.9151(2) 0.0177(3) Uani 1 1 d
C10 C 0.7999(2) -0.1745(2) 1.0759(2) 0.0175(3) Uani 1 1 d

loop_
_atom_site_aniso_label
_atom_site_aniso_U_11
_atom_site_aniso_U_22
_atom_site_aniso_U_33
_atom_site_aniso_U_23
_atom_site_aniso_U_13
_atom_site_aniso_U_12
Mn1 0.00999(13) 0.01051(12) 0.01627(13) -0.00311(9) -0.00292(9) -0.00204(9)
S1 0.01207(19) 0.01212(18) 0.01554(19) -0.00323(14) -0.00309(15) -0.00253(14)
Cl1 0.0177(2) 0.0253(2) 0.0354(3) -0.00825(19) 0.00110(18) -0.01051(17)
O1 0.0241(7) 0.0330(7) 0.0389(8) -0.0119(6) -0.0103(6) -0.0130(6)
O2 0.0230(7) 0.0211(7) 0.0289(7) 0.0048(6) -0.0068(6) -0.0048(5)
O3 0.0187(6) 0.0173(6) 0.0276(7) -0.0086(5) -0.0014(5) -0.0009(5)
O4 0.0235(7) 0.0291(7) 0.0344(7) -0.0117(6) -0.0122(6) -0.0078(6)
C1 0.0147(8) 0.0163(8) 0.0137(7) -0.0059(6) -0.0004(6) -0.0053(6)
C2 0.0148(8) 0.0163(8) 0.0203(8) -0.0040(7) -0.0006(7) -0.0010(7)
C3 0.0209(9) 0.0156(8) 0.0228(9) -0.0042(7) -0.0009(7) -0.0056(7)
C4 0.0158(8) 0.0212(8) 0.0181(8) -0.0078(7) 0.0015(6) -0.0087(7)
C5 0.0144(8) 0.0186(8) 0.0223(8) -0.0067(7) -0.0024(7) -0.0036(7)
C6 0.0170(8) 0.0149(8) 0.0204(8) -0.0046(6) -0.0043(7) -0.0032(6)
C7 0.0159(8) 0.0145(8) 0.0202(8) -0.0054(6) -0.0021(6) -0.0030(6)
C8 0.0126(8) 0.0187(8) 0.0236(8) -0.0068(7) -0.0033(6) -0.0025(6)
C9 0.0168(8) 0.0142(8) 0.0198(8) 0.0001(6) -0.0061(6) -0.0063(6)
C10 0.0156(8) 0.0144(8) 0.0181(8) -0.0050(6) -0.0042(6) -0.0007(6)

loop_
_atom_type_symbol
_atom_type_description
_atom_type_scat_dispersion_real
_atom_type_scat_dispersion_imag
_atom_type_scat_source
C C 0.0033 0.0016 'International Tables Vol C Tables 4.2.6.8 and 6.1.1.4'
H H 0.0000 0.0000 'International Tables Vol C Tables 4.2.6.8 and 6.1.1.4'
O O 0.0106 0.0060 'International Tables Vol C Tables 4.2.6.8 and 6.1.1.4'
S S 0.1246 0.1234 'International Tables Vol C Tables 4.2.6.8 and 6.1.1.4'
Cl Cl 0.1484 0.1585 'International Tables Vol C Tables 4.2.6.8 and 6.1.1.4'
Mn Mn 0.3368 0.7283 'International Tables Vol C Tables 4.2.6.8 and 6.1.1.4'

loop_
_geom_angle_atom_site_label_1
_geom_angle_atom_site_label_2
_geom_angle_atom_site_label_3
_geom_angle
_geom_angle_site_symmetry_3
C9 Mn1 C8 87.10(7) .
C9 Mn1 C7 90.63(7) .
C8 Mn1 C7 91.98(8) .
C9 Mn1 C10 92.61(7) .
C8 Mn1 C10 90.53(8) .
C7 Mn1 C10 175.99(7) .
C9 Mn1 S1 94.39(5) .
C8 Mn1 S1 178.04(5) .
C7 Mn1 S1 86.74(5) .
C10 Mn1 S1 90.66(5) .
C9 Mn1 S1 176.02(5) 2_657
C8 Mn1 S1 96.33(5) 2_657
C7 Mn1 S1 91.26(5) 2_657
C10 Mn1 S1 85.36(5) 2_657
S1 Mn1 S1 82.219(16) 2_657
C1 S1 Mn1 114.03(6) .
C1 S1 Mn1 111.74(5) 2_657
Mn1 S1 Mn1 97.782(16) 2_657
C6 C1 C2 118.60(15) .
C6 C1 S1 123.14(13) .
C2 C1 S1 117.96(13) .
C3 C2 C1 120.92(16) .
C3 C2 H2 117.9(15) .
C1 C2 H2 121.1(15) .
C4 C3 C2 119.14(16) .
C4 C3 H3 120.9(15) .
C2 C3 H3 120.0(15) .
C5 C4 C3 121.21(16) .
C5 C4 Cl1 119.93(14) .
C3 C4 Cl1 118.85(13) .
C4 C5 C6 119.02(16) .
C4 C5 H5 118.9(14) .
C6 C5 H5 122.1(14) .
C5 C6 C1 120.95(16) .
C5 C6 H6 118.4(14) .
C1 C6 H6 120.6(14) .
O1 C7 Mn1 178.13(15) .
O2 C8 Mn1 175.49(16) .
O3 C9 Mn1 176.00(15) .
O4 C10 Mn1 179.46(16) .

loop_
_geom_bond_atom_site_label_1
_geom_bond_atom_site_label_2
_geom_bond_distance
_geom_bond_site_symmetry_2
Mn1 C9 1.8135(17) .
Mn1 C8 1.8197(18) .
Mn1 C7 1.8703(18) .
Mn1 C10 1.8763(18) .
Mn1 S1 2.3918(5) .
Mn1 S1 2.4098(4) 2_657
S1 C1 1.7897(17) .
S1 Mn1 2.4097(4) 2_657
Cl1 C4 1.7478(17) .
O1 C7 1.130(2) .
O2 C8 1.143(2) .
O3 C9 1.145(2) .
O4 C10 1.131(2) .
C1 C6 1.391(2) .
C1 C2 1.393(2) .
C2 C3 1.386(2) .
C2 H2 0.93(2) .
C3 C4 1.383(3) .
C3 H3 0.96(2) .
C4 C5 1.380(2) .
C5 C6 1.390(2) .
C5 H5 0.93(2) .
C6 H6 0.97(2) .
